data_2018290
loop_
_publ_author_name
'St\"oger, Berthold'
'Lumpi, Daniel'
'Fr\"ohlich, Johannes'

_publ_section_title
;
 4-[(<i>Z</i>)-2-(Methylsulfanyl)ethenyl]-1-phenyl-1<i>H</i>-1,2,3-triazole:
 an order--disorder (OD) interpretation of twinning
;
_journal_coeditor_code GZ3202
_journal_issue 11
_journal_name_full 'Acta Crystallographica Section C'
_journal_page_first o464
_journal_page_last o468
_journal_paper_doi 10.1107/S0108270111043083
_journal_volume 67
_journal_year 2011
_chemical_formula_iupac 'C11 H11 N3 S'
_chemical_formula_moiety 'C11 H11 N3 S'
_chemical_formula_sum 'C11 H11 N3 S'
_chemical_formula_weight 217.29
_chemical_name_systematic
;
4-[(<i>Z</i>)-2-(Methylsulfanyl)ethenyl]-1-phenyl-1<i>H</i>-1,2,3-triazole
;
_space_group_IT_number 14
_symmetry_cell_setting monoclinic
_symmetry_space_group_name_Hall '-P 2ybc'
_symmetry_space_group_name_H-M 'P 1 21/c 1'
_atom_sites_solution_hydrogens geom
_atom_sites_solution_primary direct
_atom_sites_solution_secondary difmap
_cell_angle_alpha 90.00
_cell_angle_beta 92.2261(17)
_cell_angle_gamma 90.00
_cell_formula_units_Z 4
_cell_length_a 12.6198(3)
_cell_length_b 7.8465(2)
_cell_length_c 10.7699(3)
_cell_measurement_reflns_used 33824
_cell_measurement_temperature 100
_cell_measurement_theta_max 33.0
_cell_measurement_theta_min 3.2
_cell_volume 1065.64(5)
_computing_cell_refinement 'SAINT-Plus (Bruker, 2008)'
_computing_data_collection 'APEX2 (Bruker, 2008)'
_computing_data_reduction 'SAINT-Plus (Bruker, 2008)'
_computing_molecular_graphics
;
ATOMS (Dowty, 2006) and Mercury (Macrae <i>et al.</i>, 2008)
;
_computing_publication_material 'publCIF (Westrip, 2010)'
_computing_structure_refinement 'SHELXL97 (Sheldrick, 2008)'
_computing_structure_solution 'SHELXS97 (Sheldrick, 2008)'
_diffrn_ambient_temperature 100
_diffrn_measured_fraction_theta_full 0.997
_diffrn_measured_fraction_theta_max 0.997
_diffrn_measurement_device_type 'Bruker APEXII CCD area-detector'
_diffrn_measurement_method '\w and \f scans'
_diffrn_radiation_monochromator graphite
_diffrn_radiation_source 'fine-focus sealed tube'
_diffrn_radiation_type MoK\a
_diffrn_radiation_wavelength 0.71073
_diffrn_reflns_av_R_equivalents 0.0000
_diffrn_reflns_av_sigmaI/netI 0.0511
_diffrn_reflns_limit_h_max 20
_diffrn_reflns_limit_h_min -20
_diffrn_reflns_limit_k_max 12
_diffrn_reflns_limit_k_min 0
_diffrn_reflns_limit_l_max 17
_diffrn_reflns_limit_l_min 0
_diffrn_reflns_number 4678
_diffrn_reflns_theta_full 34.97
_diffrn_reflns_theta_max 34.97
_diffrn_reflns_theta_min 3.06
_diffrn_standards_number 0
_exptl_absorpt_coefficient_mu 0.272
_exptl_absorpt_correction_T_max 0.943
_exptl_absorpt_correction_T_min 0.888
_exptl_absorpt_correction_type multi-scan
_exptl_absorpt_process_details '(TWINABS; Bruker, 2008)'
_exptl_crystal_colour colourless
_exptl_crystal_density_diffrn 1.354
_exptl_crystal_density_method 'not measured'
_exptl_crystal_description block
_exptl_crystal_F_000 456
_exptl_crystal_size_max 0.45
_exptl_crystal_size_mid 0.38
_exptl_crystal_size_min 0.22
_refine_diff_density_max 0.459
_refine_diff_density_min -0.300
_refine_ls_extinction_method none
_refine_ls_goodness_of_fit_ref 1.034
_refine_ls_hydrogen_treatment refall
_refine_ls_matrix_type full
_refine_ls_number_parameters 181
_refine_ls_number_reflns 4678
_refine_ls_number_restraints 0
_refine_ls_restrained_S_all 1.034
_refine_ls_R_factor_all 0.0718
_refine_ls_R_factor_gt 0.0479
_refine_ls_shift/su_max 0.001
_refine_ls_shift/su_mean 0.000
_refine_ls_structure_factor_coef Fsqd
_refine_ls_weighting_details 'calc w = 1/[\s^2^(Fo^2^)+(0.0520P)^2^+0.2445P] where P=(Fo^2^+2Fc^2^)/3'
_refine_ls_weighting_scheme calc
_refine_ls_wR_factor_gt 0.1009
_refine_ls_wR_factor_ref 0.1114
_reflns_number_gt 3654
_reflns_number_total 4678
_reflns_threshold_expression I>2\s(I)
_cod_data_source_file gz3202.cif
_cod_data_source_block I
_cod_original_sg_symbol_H-M 'P 21/c'
_cod_database_code 2018290
_cod_database_fobs_code 2018290

loop_
_symmetry_equiv_pos_as_xyz
'x, y, z'
'-x, y+1/2, -z+1/2'
'-x, -y, -z'
'x, -y-1/2, z-1/2'

loop_
_atom_site_type_symbol
_atom_site_label
_atom_site_fract_x
_atom_site_fract_y
_atom_site_fract_z
_atom_site_U_iso_or_equiv
_atom_site_adp_type
_atom_site_calc_flag
_atom_site_occupancy
_atom_site_symmetry_multiplicity
S S1 1.11275(3) 0.06567(5) 0.24849(4) 0.02233(9) Uani d 1 1
N N1 0.76293(9) 0.07888(16) 0.13468(11) 0.0156(2) Uani d 1 1
N N2 0.74046(10) 0.17066(17) 0.03057(12) 0.0199(2) Uani d 1 1
N N3 0.83021(9) 0.23483(18) -0.00556(13) 0.0202(2) Uani d 1 1
C C1 0.67935(11) -0.00333(17) 0.19711(13) 0.0151(2) Uani d 1 1
C C2 0.68245(11) -0.00616(18) 0.32607(13) 0.0165(2) Uani d 1 1
C C3 0.59907(12) -0.0831(2) 0.38561(16) 0.0195(3) Uani d 1 1
C C4 0.51418(12) -0.1536(2) 0.31755(16) 0.0221(3) Uani d 1 1
C C5 0.51264(12) -0.14945(19) 0.18873(16) 0.0223(3) Uani d 1 1
C C6 0.59556(12) -0.0745(2) 0.12726(15) 0.0191(3) Uani d 1 1
C C7 0.86800(11) 0.08507(18) 0.16592(13) 0.0161(2) Uani d 1 1
C C8 0.91130(11) 0.18438(18) 0.07486(13) 0.0169(2) Uani d 1 1
C C9 1.01917(12) 0.2334(2) 0.04973(15) 0.0201(3) Uani d 1 1
C C10 1.10794(12) 0.1882(2) 0.11396(14) 0.0190(3) Uani d 1 1
C C11 1.25224(11) 0.0187(2) 0.26357(17) 0.0219(3) Uani d 1 1
H H2 0.7429(16) 0.046(3) 0.3721(18) 0.019(5) Uiso d 1 1
H H3 0.6006(17) -0.080(3) 0.472(2) 0.025(5) Uiso d 1 1
H H4 0.4539(16) -0.205(3) 0.3587(18) 0.021(5) Uiso d 1 1
H H5 0.4519(18) -0.195(3) 0.1368(19) 0.028(5) Uiso d 1 1
H H6 0.5978(18) -0.071(3) 0.041(2) 0.027(6) Uiso d 1 1
H H7 0.8937(13) 0.033(2) 0.2386(17) 0.016(4) Uiso d 1 1
H H9 1.0267(16) 0.298(3) -0.0234(19) 0.024(5) Uiso d 1 1
H H10 1.1741(16) 0.220(3) 0.0855(19) 0.027(5) Uiso d 1 1
H H111 1.2940(17) 0.121(3) 0.261(2) 0.035(6) Uiso d 1 1
H H112 1.2634(18) -0.032(3) 0.344(2) 0.030(6) Uiso d 1 1
H H113 1.2710(19) -0.052(3) 0.197(2) 0.039(6) Uiso d 1 1

loop_
_atom_site_aniso_label
_atom_site_aniso_U_11
_atom_site_aniso_U_22
_atom_site_aniso_U_33
_atom_site_aniso_U_12
_atom_site_aniso_U_13
_atom_site_aniso_U_23
S1 0.01557(14) 0.03192(19) 0.01967(17) 0.00330(13) 0.00304(13) 0.00579(15)
N1 0.0145(5) 0.0172(5) 0.0149(5) 0.0000(4) -0.0022(4) 0.0007(4)
N2 0.0200(6) 0.0222(6) 0.0171(6) 0.0030(5) -0.0029(4) 0.0026(5)
N3 0.0189(5) 0.0230(6) 0.0185(6) 0.0026(5) -0.0009(5) 0.0028(5)
C1 0.0124(5) 0.0135(5) 0.0193(6) 0.0005(4) -0.0015(5) -0.0014(5)
C2 0.0150(6) 0.0157(6) 0.0187(6) 0.0007(5) -0.0015(5) -0.0020(5)
C3 0.0175(6) 0.0180(6) 0.0233(8) 0.0005(5) 0.0028(5) 0.0008(5)
C4 0.0153(6) 0.0173(6) 0.0339(8) -0.0012(5) 0.0028(6) -0.0002(6)
C5 0.0150(6) 0.0173(6) 0.0341(8) -0.0012(5) -0.0058(6) -0.0033(6)
C6 0.0164(6) 0.0178(6) 0.0226(7) 0.0004(5) -0.0052(5) -0.0035(5)
C7 0.0132(5) 0.0188(6) 0.0163(6) -0.0002(5) -0.0013(4) 0.0018(5)
C8 0.0181(6) 0.0165(6) 0.0162(6) 0.0010(5) -0.0010(5) 0.0008(5)
C9 0.0204(6) 0.0204(7) 0.0196(7) -0.0018(5) 0.0024(5) 0.0042(5)
C10 0.0176(6) 0.0210(6) 0.0186(6) -0.0018(5) 0.0035(5) 0.0010(5)
C11 0.0153(5) 0.0256(7) 0.0246(7) 0.0007(5) -0.0025(5) 0.0001(6)

loop_
_atom_type_symbol
_atom_type_description
_atom_type_scat_dispersion_real
_atom_type_scat_dispersion_imag
_atom_type_scat_source
C C 0.0033 0.0016 'International Tables Vol C Tables 4.2.6.8 and 6.1.1.4'
H H 0.0000 0.0000 'International Tables Vol C Tables 4.2.6.8 and 6.1.1.4'
N N 0.0061 0.0033 'International Tables Vol C Tables 4.2.6.8 and 6.1.1.4'
S S 0.1246 0.1234 'International Tables Vol C Tables 4.2.6.8 and 6.1.1.4'

loop_
_geom_angle_atom_site_label_1
_geom_angle_atom_site_label_2
_geom_angle_atom_site_label_3
_geom_angle
C10 S1 C11 101.00(8)
N2 N1 C7 110.97(12)
N2 N1 C1 119.74(11)
C7 N1 C1 129.26(12)
N3 N2 N1 107.12(12)
N2 N3 C8 109.45(12)
C2 C1 C6 121.74(14)
C2 C1 N1 119.09(13)
C6 C1 N1 119.15(13)
C1 C2 C3 118.41(14)
C1 C2 H2 119.3(11)
C3 C2 H2 122.3(11)
C4 C3 C2 120.74(15)
C4 C3 H3 121.5(13)
C2 C3 H3 117.7(13)
C5 C4 C3 119.94(15)
C5 C4 H4 118.7(12)
C3 C4 H4 121.3(12)
C4 C5 C6 120.30(15)
C4 C5 H5 122.2(12)
C6 C5 H5 117.4(12)
C5 C6 C1 118.87(15)
C5 C6 H6 122.7(14)
C1 C6 H6 118.4(14)
N1 C7 C8 104.71(12)
N1 C7 H7 119.9(11)
C8 C7 H7 135.3(11)
N3 C8 C7 107.74(12)
N3 C8 C9 119.20(13)
C7 C8 C9 133.00(13)
C10 C9 C8 127.21(14)
C10 C9 H9 117.6(13)
C8 C9 H9 115.0(13)
C9 C10 S1 125.30(12)
C9 C10 H10 120.0(13)
S1 C10 H10 114.7(13)
S1 C11 H111 111.3(13)
S1 C11 H112 106.0(13)
H111 C11 H112 108.2(19)
S1 C11 H113 109.0(15)
H111 C11 H113 108(2)
H112 C11 H113 114(2)

loop_
_geom_bond_atom_site_label_1
_geom_bond_atom_site_label_2
_geom_bond_distance
S1 C10 1.7378(15)
S1 C11 1.7997(14)
N1 N2 1.3534(17)
N1 C7 1.3561(18)
N1 C1 1.4268(18)
N2 N3 1.3122(18)
N3 C8 1.3730(19)
C1 C2 1.388(2)
C1 C6 1.3907(19)
C2 C3 1.391(2)
C2 H2 0.98(2)
C3 C4 1.389(2)
C3 H3 0.93(2)
C4 C5 1.387(2)
C4 H4 0.98(2)
C5 C6 1.390(2)
C5 H5 1.00(2)
C6 H6 0.93(2)
C7 C8 1.382(2)
C7 H7 0.930(18)
C8 C9 1.450(2)
C9 C10 1.341(2)
C9 H9 0.94(2)
C10 H10 0.93(2)
C11 H111 0.96(2)
C11 H112 0.96(2)
C11 H113 0.94(2)

loop_
_geom_hbond_atom_site_label_D
_geom_hbond_atom_site_label_H
_geom_hbond_atom_site_label_A
_geom_hbond_site_symmetry_A
_geom_hbond_distance_DH
_geom_hbond_distance_HA
_geom_hbond_distance_DA
_geom_hbond_angle_DHA
C11 H113 N2 3_755 0.94(2) 2.62(3) 3.503(2) 156(2)
C2 H2 N3 4_566 0.98(2) 2.41(2) 3.3220(19) 154.6(17)

loop_
_geom_torsion_atom_site_label_1
_geom_torsion_atom_site_label_2
_geom_torsion_atom_site_label_3
_geom_torsion_atom_site_label_4
_geom_torsion
C9 C10 S1 C11 168.40(15)

loop_
_cod_related_entry_id
_cod_related_entry_database
_cod_related_entry_code
1 ChemSpider 26667272
